data_7157110
loop_
_publ_author_name
'Su, Yiting'
'Huang, Gaofeng'
'Ye, Fu'
'Qiao, Panpan'
'Ye, Jinxiang'
'Gao, Yu'
'Chen, Haijun'

_publ_section_title
;
 Facile access to evodiakine enabled by aerobic copper-catalyzed oxidative
 rearrangement.
;
_journal_issue 39
_journal_name_full 'Organic &amp; biomolecular chemistry'
_journal_page_first 8811
_journal_page_last 8815
_journal_paper_doi 10.1039/c9ob01832h
_journal_volume 17
_journal_year 2019
_chemical_formula_moiety 'C19 H17 N3 O3'
_chemical_formula_sum 'C19 H17 N3 O3'
_chemical_formula_weight 335.35
_space_group_crystal_system monoclinic
_space_group_IT_number 14
_space_group_name_Hall '-P 2ybc'
_space_group_name_H-M_alt 'P 1 21/c 1'
_symmetry_space_group_name_Hall '-P 2ybc'
_symmetry_space_group_name_H-M 'P 1 21/c 1'
_atom_sites_solution_hydrogens mixed
_atom_sites_solution_primary dual
_audit_creation_date 2018-09-10
_audit_creation_method
;
Olex2 1.2
(compiled 2018.05.29 svn.r3508 for OlexSys, GUI svn.r5506)
;
_audit_update_record
;
2018-09-11 deposited with the CCDC.    2019-09-24 downloaded from the CCDC.
;
_cell_angle_alpha 90
_cell_angle_beta 109.8920(10)
_cell_angle_gamma 90
_cell_formula_units_Z 4
_cell_length_a 15.3447(4)
_cell_length_b 10.1160(2)
_cell_length_c 10.7205(3)
_cell_measurement_reflns_used 7562
_cell_measurement_temperature 170(2)
_cell_measurement_theta_max 54.85
_cell_measurement_theta_min 4.646
_cell_volume 1564.82(7)
_computing_cell_refinement 'SAINT v8.37A (Bruker, 2015)'
_computing_data_reduction 'SAINT v8.37A (Bruker, 2015)'
_computing_molecular_graphics 'Olex2 (Dolomanov et al., 2009)'
_computing_publication_material 'Olex2 (Dolomanov et al., 2009)'
_computing_structure_refinement 'ShelXL (Sheldrick, 2015)'
_computing_structure_solution 'ShelXT (Sheldrick, 2015)'
_diffrn_ambient_temperature 169.97
_diffrn_measured_fraction_theta_full 0.997
_diffrn_measured_fraction_theta_max 0.997
_diffrn_measurement_device_type 'Bruker APEX-II CCD'
_diffrn_measurement_method '\f and \w scans'
_diffrn_radiation_type GaK\a
_diffrn_radiation_wavelength 1.34139
_diffrn_reflns_av_R_equivalents 0.0701
_diffrn_reflns_av_unetI/netI 0.0470
_diffrn_reflns_Laue_measured_fraction_full 0.997
_diffrn_reflns_Laue_measured_fraction_max 0.997
_diffrn_reflns_limit_h_max 18
_diffrn_reflns_limit_h_min -18
_diffrn_reflns_limit_k_max 12
_diffrn_reflns_limit_k_min -12
_diffrn_reflns_limit_l_max 13
_diffrn_reflns_limit_l_min -13
_diffrn_reflns_number 16321
_diffrn_reflns_point_group_measured_fraction_full 0.997
_diffrn_reflns_point_group_measured_fraction_max 0.997
_diffrn_reflns_theta_full 53.594
_diffrn_reflns_theta_max 54.912
_diffrn_reflns_theta_min 4.644
_diffrn_standards_number 0
_exptl_absorpt_coefficient_mu 0.517
_exptl_absorpt_correction_T_max 0.7508
_exptl_absorpt_correction_T_min 0.5301
_exptl_absorpt_correction_type multi-scan
_exptl_absorpt_process_details
'SADABS-2016/2 (Bruker,2016/2) was used for absorption correction. wR2(int) was 0.1870 before and 0.0850 after correction. The Ratio of minimum to maximum transmission is 0.7060. The \l/2 correction factor is Not present.'
_exptl_crystal_colour colourless
_exptl_crystal_density_diffrn 1.423
_exptl_crystal_description block
_exptl_crystal_F_000 704
_exptl_crystal_size_max 0.05
_exptl_crystal_size_mid 0.03
_exptl_crystal_size_min 0.02
_refine_diff_density_max 0.245
_refine_diff_density_min -0.255
_refine_diff_density_rms 0.051
_refine_ls_extinction_method none
_refine_ls_goodness_of_fit_ref 1.030
_refine_ls_hydrogen_treatment mixed
_refine_ls_matrix_type full
_refine_ls_number_parameters 232
_refine_ls_number_reflns 2963
_refine_ls_number_restraints 0
_refine_ls_restrained_S_all 1.030
_refine_ls_R_factor_all 0.0595
_refine_ls_R_factor_gt 0.0447
_refine_ls_shift/su_max 0.001
_refine_ls_shift/su_mean 0.000
_refine_ls_structure_factor_coef Fsqd
_refine_ls_weighting_details 'w=1/[\s^2^(Fo^2^)+(0.0463P)^2^+0.8343P] where P=(Fo^2^+2Fc^2^)/3'
_refine_ls_weighting_scheme calc
_refine_ls_wR_factor_gt 0.1046
_refine_ls_wR_factor_ref 0.1137
_reflns_Friedel_coverage 0.000
_reflns_number_gt 2364
_reflns_number_total 2963
_reflns_threshold_expression 'I > 2\s(I)'
_cod_data_source_file c9ob01832h2.cif
_cod_data_source_block wmj18159
_cod_depositor_comments 'Adding full bibliography for 7157110--7157111.cif.'
_cod_database_code 7157110
_shelx_shelxl_version_number 2016/6
_shelx_space_group_comment
;
The symmetry employed for this shelxl refinement is uniquely defined
by the following loop, which should always be used as a source of
symmetry information in preference to the above space-group names.
They are only intended as comments.
;
_shelx_estimated_absorpt_t_max 0.990
_shelx_estimated_absorpt_t_min 0.975
_olex2_refinement_description
;
1. Fixed Uiso
 At 1.2 times of:
  All C(H) groups, All C(H,H) groups
 At 1.5 times of:
  All C(H,H,H) groups, All O(H) groups
2.a Secondary CH2 refined with riding coordinates:
 C4(H4A,H4B), C5(H5A,H5B)
2.b Aromatic/amide H refined with riding coordinates:
 C8(H8), C9(H9), C10(H10), C11(H11), C16(H16), C17(H17), C18(H18), C19(H19)
2.c Idealised Me refined as rotating group:
 C13(H13A,H13B,H13C)
2.d Idealised tetrahedral OH refined as rotating group:
 O2(H2)
;
_olex2_submission_special_instructions 'No special instructions were received'

loop_
_space_group_symop_operation_xyz
'x, y, z'
'-x, y+1/2, -z+1/2'
'-x, -y, -z'
'x, -y-1/2, z-1/2'

loop_
_atom_site_label
_atom_site_type_symbol
_atom_site_fract_x
_atom_site_fract_y
_atom_site_fract_z
_atom_site_U_iso_or_equiv
_atom_site_adp_type
_atom_site_occupancy
_atom_site_site_symmetry_order
_atom_site_calc_flag
_atom_site_refinement_flags_posn
O1 O -0.40900(9) -0.64083(13) -0.66283(13) 0.0330(3) Uani 1 1 d .
O2 O -0.26077(9) -0.77523(12) -0.52472(13) 0.0299(3) Uani 1 1 d .
H2 H -0.314923 -0.773273 -0.579807 0.045 Uiso 1 1 calc GR
O3 O -0.21832(9) -0.24257(13) -0.70970(13) 0.0289(3) Uani 1 1 d .
N1 N -0.42652(10) -0.42935(15) -0.61143(14) 0.0222(3) Uani 1 1 d .
N2 N -0.23362(10) -0.43811(14) -0.61867(14) 0.0210(3) Uani 1 1 d .
N3 N -0.24307(10) -0.49079(16) -0.39666(14) 0.0208(3) Uani 1 1 d .
C1 C -0.37380(12) -0.53725(18) -0.60690(16) 0.0222(4) Uani 1 1 d .
C2 C -0.26915(12) -0.52539(18) -0.53588(16) 0.0206(4) Uani 1 1 d .
C3 C -0.21381(12) -0.65791(17) -0.53527(17) 0.0224(4) Uani 1 1 d .
C4 C -0.18810(13) -0.65027(19) -0.66018(17) 0.0272(4) Uani 1 1 d .
H4A H -0.133012 -0.705318 -0.651584 0.033 Uiso 1 1 calc R
H4B H -0.240167 -0.679816 -0.738825 0.033 Uiso 1 1 calc R
C5 C -0.16744(13) -0.50527(19) -0.67059(18) 0.0256(4) Uani 1 1 d .
H5A H -0.102628 -0.484100 -0.616241 0.031 Uiso 1 1 calc R
H5B H -0.178194 -0.479755 -0.763792 0.031 Uiso 1 1 calc R
C6 C -0.25321(12) -0.30837(18) -0.64233(17) 0.0222(4) Uani 1 1 d .
C7 C -0.31460(12) -0.24442(18) -0.57710(16) 0.0211(4) Uani 1 1 d .
C8 C -0.29175(13) -0.11488(19) -0.53304(17) 0.0261(4) Uani 1 1 d .
H8 H -0.241400 -0.072468 -0.549238 0.031 Uiso 1 1 calc R
C9 C -0.34064(13) -0.0470(2) -0.46644(18) 0.0294(4) Uani 1 1 d .
H9 H -0.324372 0.041349 -0.437798 0.035 Uiso 1 1 calc R
C10 C -0.41355(13) -0.1090(2) -0.44193(18) 0.0295(5) Uani 1 1 d .
H10 H -0.445836 -0.064248 -0.392968 0.035 Uiso 1 1 calc R
C11 C -0.43971(13) -0.23534(19) -0.48813(18) 0.0270(4) Uani 1 1 d .
H11 H -0.491049 -0.276062 -0.473118 0.032 Uiso 1 1 calc R
C12 C -0.39127(12) -0.30337(18) -0.55657(16) 0.0216(4) Uani 1 1 d .
C13 C -0.52734(12) -0.4402(2) -0.68070(18) 0.0287(4) Uani 1 1 d .
H13A H -0.557322 -0.468952 -0.617894 0.043 Uiso 1 1 calc GR
H13B H -0.539589 -0.504916 -0.752654 0.043 Uiso 1 1 calc GR
H13C H -0.552115 -0.353907 -0.717583 0.043 Uiso 1 1 calc GR
C14 C -0.13397(12) -0.64203(17) -0.40725(16) 0.0208(4) Uani 1 1 d .
C15 C -0.15465(12) -0.54408(17) -0.33135(16) 0.0200(4) Uani 1 1 d .
C16 C -0.09245(12) -0.51160(18) -0.20720(17) 0.0228(4) Uani 1 1 d .
H16 H -0.105825 -0.443616 -0.155283 0.027 Uiso 1 1 calc R
C17 C -0.00998(12) -0.58203(19) -0.16161(18) 0.0263(4) Uani 1 1 d .
H17 H 0.033858 -0.560916 -0.077221 0.032 Uiso 1 1 calc R
C18 C 0.01029(13) -0.68224(19) -0.23555(18) 0.0278(4) Uani 1 1 d .
H18 H 0.066707 -0.730077 -0.201082 0.033 Uiso 1 1 calc R
C19 C -0.05241(13) -0.71248(19) -0.36057(18) 0.0258(4) Uani 1 1 d .
H19 H -0.039210 -0.780394 -0.412704 0.031 Uiso 1 1 calc R
H3 H -0.2543(14) -0.411(2) -0.373(2) 0.029(6) Uiso 1 1 d .

loop_
_atom_site_aniso_label
_atom_site_aniso_U_11
_atom_site_aniso_U_22
_atom_site_aniso_U_33
_atom_site_aniso_U_23
_atom_site_aniso_U_13
_atom_site_aniso_U_12
O1 0.0299(7) 0.0281(8) 0.0346(8) -0.0066(6) 0.0026(6) -0.0063(6)
O2 0.0350(8) 0.0202(7) 0.0302(7) 0.0008(6) 0.0054(6) -0.0050(6)
O3 0.0332(7) 0.0268(7) 0.0302(7) 0.0057(6) 0.0152(6) -0.0037(6)
N1 0.0188(7) 0.0249(9) 0.0210(7) 0.0008(6) 0.0041(6) -0.0016(6)
N2 0.0237(8) 0.0211(8) 0.0201(7) 0.0013(6) 0.0099(6) -0.0011(6)
N3 0.0224(8) 0.0217(9) 0.0166(7) -0.0005(6) 0.0044(6) 0.0021(6)
C1 0.0255(9) 0.0251(10) 0.0161(8) -0.0002(8) 0.0070(7) -0.0047(8)
C2 0.0234(9) 0.0205(9) 0.0178(8) 0.0005(7) 0.0069(7) -0.0024(7)
C3 0.0271(9) 0.0188(9) 0.0208(9) -0.0005(7) 0.0074(7) -0.0005(7)
C4 0.0328(10) 0.0283(11) 0.0192(9) -0.0023(8) 0.0071(8) 0.0039(8)
C5 0.0282(9) 0.0301(11) 0.0211(9) 0.0019(8) 0.0118(8) 0.0039(8)
C6 0.0221(9) 0.0228(10) 0.0193(8) 0.0016(7) 0.0039(7) -0.0036(8)
C7 0.0232(9) 0.0216(10) 0.0163(8) 0.0031(7) 0.0037(7) 0.0006(7)
C8 0.0277(10) 0.0236(10) 0.0236(9) 0.0025(8) 0.0043(8) -0.0008(8)
C9 0.0376(11) 0.0227(10) 0.0218(9) 0.0003(8) 0.0021(8) 0.0034(8)
C10 0.0361(11) 0.0305(11) 0.0210(9) 0.0029(8) 0.0087(8) 0.0118(9)
C11 0.0268(9) 0.0302(11) 0.0246(9) 0.0058(8) 0.0097(8) 0.0054(8)
C12 0.0233(9) 0.0202(9) 0.0178(8) 0.0030(7) 0.0024(7) 0.0015(7)
C13 0.0196(9) 0.0351(12) 0.0263(10) 0.0058(8) 0.0012(7) -0.0015(8)
C14 0.0251(9) 0.0192(9) 0.0183(8) 0.0031(7) 0.0075(7) -0.0013(7)
C15 0.0217(9) 0.0199(9) 0.0188(8) 0.0043(7) 0.0072(7) -0.0010(7)
C16 0.0255(9) 0.0228(10) 0.0194(9) -0.0010(7) 0.0067(7) -0.0001(8)
C17 0.0232(9) 0.0308(11) 0.0213(9) 0.0024(8) 0.0032(7) -0.0021(8)
C18 0.0236(9) 0.0300(11) 0.0283(10) 0.0047(8) 0.0068(8) 0.0054(8)
C19 0.0288(10) 0.0240(10) 0.0258(9) 0.0018(8) 0.0107(8) 0.0039(8)

loop_
_atom_type_symbol
_atom_type_description
_atom_type_scat_dispersion_real
_atom_type_scat_dispersion_imag
_atom_type_scat_source
C C 0.0148 0.0070 'International Tables Vol C Tables 4.2.6.8 and 6.1.1.4'
H H 0.0000 0.0000 'International Tables Vol C Tables 4.2.6.8 and 6.1.1.4'
N N 0.0253 0.0136 'International Tables Vol C Tables 4.2.6.8 and 6.1.1.4'
O O 0.0412 0.0250 'International Tables Vol C Tables 4.2.6.8 and 6.1.1.4'

loop_
_geom_angle_atom_site_label_1
_geom_angle_atom_site_label_2
_geom_angle_atom_site_label_3
_geom_angle
C3 O2 H2 109.5
C1 N1 C12 124.58(14)
C1 N1 C13 118.11(15)
C12 N1 C13 117.28(14)
C5 N2 C2 113.05(14)
C6 N2 C2 126.00(14)
C6 N2 C5 120.87(14)
C2 N3 H3 120.6(13)
C15 N3 C2 107.56(14)
C15 N3 H3 117.2(13)
O1 C1 N1 120.69(16)
O1 C1 C2 121.27(16)
N1 C1 C2 117.99(15)
N2 C2 C1 106.65(13)
N2 C2 C3 101.57(13)
N3 C2 N2 116.35(14)
N3 C2 C1 113.98(14)
N3 C2 C3 103.88(13)
C1 C2 C3 113.93(14)
O2 C3 C2 115.06(14)
O2 C3 C4 113.90(15)
O2 C3 C14 107.20(14)
C4 C3 C2 104.62(14)
C14 C3 C2 100.49(13)
C14 C3 C4 115.01(15)
C3 C4 H4A 111.0
C3 C4 H4B 111.0
H4A C4 H4B 109.0
C5 C4 C3 103.75(14)
C5 C4 H4A 111.0
C5 C4 H4B 111.0
N2 C5 C4 103.28(14)
N2 C5 H5A 111.1
N2 C5 H5B 111.1
C4 C5 H5A 111.1
C4 C5 H5B 111.1
H5A C5 H5B 109.1
O3 C6 N2 121.47(16)
O3 C6 C7 120.58(16)
N2 C6 C7 117.85(15)
C8 C7 C6 115.96(16)
C8 C7 C12 118.28(16)
C12 C7 C6 125.76(16)
C7 C8 H8 119.2
C9 C8 C7 121.56(18)
C9 C8 H8 119.2
C8 C9 H9 120.4
C8 C9 C10 119.28(18)
C10 C9 H9 120.4
C9 C10 H10 119.8
C11 C10 C9 120.46(18)
C11 C10 H10 119.8
C10 C11 H11 119.8
C10 C11 C12 120.33(18)
C12 C11 H11 119.8
C7 C12 N1 122.32(16)
C11 C12 N1 117.54(16)
C11 C12 C7 120.00(17)
N1 C13 H13A 109.5
N1 C13 H13B 109.5
N1 C13 H13C 109.5
H13A C13 H13B 109.5
H13A C13 H13C 109.5
H13B C13 H13C 109.5
C15 C14 C3 109.49(15)
C19 C14 C3 129.26(16)
C19 C14 C15 121.19(16)
C14 C15 N3 110.91(15)
C14 C15 C16 120.81(16)
C16 C15 N3 128.26(16)
C15 C16 H16 121.2
C15 C16 C17 117.59(17)
C17 C16 H16 121.2
C16 C17 H17 119.0
C18 C17 C16 121.95(17)
C18 C17 H17 119.0
C17 C18 H18 120.2
C17 C18 C19 119.69(17)
C19 C18 H18 120.2
C14 C19 C18 118.74(17)
C14 C19 H19 120.6
C18 C19 H19 120.6

loop_
_geom_bond_atom_site_label_1
_geom_bond_atom_site_label_2
_geom_bond_distance
O1 C1 1.236(2)
O2 H2 0.8400
O2 C3 1.413(2)
O3 C6 1.231(2)
N1 C1 1.350(2)
N1 C12 1.430(2)
N1 C13 1.475(2)
N2 C2 1.481(2)
N2 C5 1.479(2)
N2 C6 1.351(2)
N3 C2 1.450(2)
N3 C15 1.405(2)
N3 H3 0.88(2)
C1 C2 1.530(2)
C2 C3 1.586(2)
C3 C4 1.521(2)
C3 C14 1.505(2)
C4 H4A 0.9900
C4 H4B 0.9900
C4 C5 1.513(3)
C5 H5A 0.9900
C5 H5B 0.9900
C6 C7 1.498(2)
C7 C8 1.397(3)
C7 C12 1.402(2)
C8 H8 0.9500
C8 C9 1.382(3)
C9 H9 0.9500
C9 C10 1.383(3)
C10 H10 0.9500
C10 C11 1.380(3)
C11 H11 0.9500
C11 C12 1.391(3)
C13 H13A 0.9800
C13 H13B 0.9800
C13 H13C 0.9800
C14 C15 1.386(2)
C14 C19 1.378(3)
C15 C16 1.388(2)
C16 H16 0.9500
C16 C17 1.388(3)
C17 H17 0.9500
C17 C18 1.386(3)
C18 H18 0.9500
C18 C19 1.392(3)
C19 H19 0.9500

loop_
_geom_hbond_atom_site_label_D
_geom_hbond_atom_site_label_H
_geom_hbond_atom_site_label_A
_geom_hbond_distance_DH
_geom_hbond_distance_HA
_geom_hbond_distance_DA
_geom_hbond_angle_DHA
O2 H2 O1 0.84 1.95 2.6311(19) 137.7
